data_7708625
loop_
_publ_author_name
'Erb, William'
'Roisnel, Thierry'

_publ_section_title
;
 The chemistry of ferrocenesulfonyl fluoride revealed
;
_journal_name_full 'Dalton Transactions'
_journal_paper_doi 10.1039/D1DT03492H
_journal_year 2021
_chemical_compound_source 'synthesis as described'
_chemical_formula_moiety 'C13 H16 F Fe I O2 S Si'
_chemical_formula_sum 'C13 H16 F Fe I O2 S Si'
_chemical_formula_weight 466.16
_space_group_crystal_system monoclinic
_space_group_IT_number 14
_space_group_name_Hall '-P 2yn'
_space_group_name_H-M_alt 'P 1 21/n 1'
_atom_sites_solution_hydrogens geom
_atom_sites_solution_primary dual
_atom_sites_solution_secondary difmap
_audit_update_record
;
2021-10-12 deposited with the CCDC.	2021-10-28 downloaded from the CCDC.
;
_cell_angle_alpha 90
_cell_angle_beta 99.517(3)
_cell_angle_gamma 90
_cell_formula_units_Z 4
_cell_length_a 8.4866(5)
_cell_length_b 16.5058(8)
_cell_length_c 12.0171(6)
_cell_measurement_reflns_used 5921
_cell_measurement_temperature 150(2)
_cell_measurement_theta_max 30.3023
_cell_measurement_theta_min 2.4334
_cell_measurement_wavelength 0.710730
_cell_volume 1660.16(15)
_computing_cell_refinement 'Bruker APEX2 (Bruker, 2014)'
_computing_data_collection 'Bruker APEX2 (Bruker, 2014)'
_computing_data_reduction 'Bruker APEX2 (Bruker, 2014)'
_computing_molecular_graphics
;
   'SXGRAPH (L. Farrugia, 1999), Mercury (CSD, 2020)'
;
_computing_publication_material 'CRYSCALC (T. Roisnel, local program, 2020)'
_computing_structure_refinement 'SHELXL-2018_3 (Sheldrick, 2018)'
_computing_structure_solution 'SHELXT 2018_2 (Sheldrick, 2018)'
_diffrn_ambient_temperature 150(2)
_diffrn_detector 'CCD plate'
_diffrn_detector_area_resol_mean 8.33
_diffrn_measured_fraction_theta_full 0.988
_diffrn_measured_fraction_theta_max 0.839
_diffrn_measurement_device_type 'APEXII Bruker-AXS'
_diffrn_measurement_method 'CCD rotation images, thin slices'
_diffrn_orient_matrix_UB_11 0.0879624
_diffrn_orient_matrix_UB_12 0.0028919
_diffrn_orient_matrix_UB_13 -0.0459031
_diffrn_orient_matrix_UB_21 -0.0807911
_diffrn_orient_matrix_UB_22 0.0007436
_diffrn_orient_matrix_UB_23 -0.0707312
_diffrn_orient_matrix_UB_31 -0.0032110
_diffrn_orient_matrix_UB_32 0.0605110
_diffrn_orient_matrix_UB_33 0.0030630
_diffrn_radiation_monochromator graphite
_diffrn_radiation_probe x-ray
_diffrn_radiation_source 'fine-focus sealed tube'
_diffrn_radiation_type MoK\a
_diffrn_radiation_wavelength 0.71073
_diffrn_reflns_av_R_equivalents 0.0315
_diffrn_reflns_av_unetI/netI 0.0358
_diffrn_reflns_limit_h_max 11
_diffrn_reflns_limit_h_min -10
_diffrn_reflns_limit_k_max 22
_diffrn_reflns_limit_k_min -23
_diffrn_reflns_limit_l_max 16
_diffrn_reflns_limit_l_min -16
_diffrn_reflns_number 11593
_diffrn_reflns_theta_full 25.242
_diffrn_reflns_theta_max 30.766
_diffrn_reflns_theta_min 2.468
_exptl_absorpt_coefficient_mu 2.973
_exptl_absorpt_correction_T_max 0.207
_exptl_absorpt_correction_T_min 0.149
_exptl_absorpt_correction_type multi-scan
_exptl_absorpt_process_details
;
  [Sheldrick, G.M. (2014). SADABS Bruker AXS Inc., Madison, Wisconsin, USA]
;
_exptl_crystal_colour orange
_exptl_crystal_density_diffrn 1.865
_exptl_crystal_description prism
_exptl_crystal_F_000 912
_exptl_crystal_size_max 0.620
_exptl_crystal_size_mid 0.570
_exptl_crystal_size_min 0.530
_refine_diff_density_max 0.694
_refine_diff_density_min -1.403
_refine_diff_density_rms 0.132
_refine_ls_extinction_method none
_refine_ls_goodness_of_fit_ref 1.080
_refine_ls_hydrogen_treatment constr
_refine_ls_matrix_type full
_refine_ls_number_parameters 184
_refine_ls_number_reflns 4356
_refine_ls_number_restraints 0
_refine_ls_restrained_S_all 1.080
_refine_ls_R_factor_all 0.0404
_refine_ls_R_factor_gt 0.0313
_refine_ls_shift/su_max 0.006
_refine_ls_shift/su_mean 0.001
_refine_ls_structure_factor_coef Fsqd
_refine_ls_weighting_details 'w=1/[\s^2^(Fo^2^)+(0.0312P)^2^+0.9741P] where P=(Fo^2^+2Fc^2^)/3'
_refine_ls_weighting_scheme calc
_refine_ls_wR_factor_gt 0.0688
_refine_ls_wR_factor_ref 0.0723
_reflns_number_gt 3691
_reflns_number_total 4356
_reflns_threshold_expression >2sigma(I)
_cod_data_source_file d1dt03492h2.cif
_cod_data_source_block WE12671
_cod_original_sg_symbol_H-M 'P 21/n'
_cod_database_code 7708625

loop_
_space_group_symop_operation_xyz
'x, y, z'
'-x+1/2, y+1/2, -z+1/2'
'-x, -y, -z'
'x-1/2, -y-1/2, z-1/2'

loop_
_atom_site_label
_atom_site_type_symbol
_atom_site_fract_x
_atom_site_fract_y
_atom_site_fract_z
_atom_site_U_iso_or_equiv
_atom_site_adp_type
_atom_site_occupancy
_atom_site_site_symmetry_order
_atom_site_calc_flag
_atom_site_refinement_flags_posn
_atom_site_refinement_flags_adp
_atom_site_refinement_flags_occupancy
_atom_site_disorder_assembly
_atom_site_disorder_group
Fe1 Fe 0.69594(4) 0.80884(2) 0.41259(3) 0.01426(9) Uani 1 1 d . . . . .
I1 I 0.30149(2) 0.90773(2) 0.31606(2) 0.02933(7) Uani 1 1 d . . . . .
S1 S 0.38534(8) 0.69974(4) 0.44430(6) 0.02380(15) Uani 1 1 d . . . . .
Si1 Si 0.71539(9) 0.59668(4) 0.33108(7) 0.02032(16) Uani 1 1 d . . . . .
C1 C 0.7552(5) 0.7978(2) 0.5835(3) 0.0517(12) Uani 1 1 d . . . . .
H1 H 0.711116 0.759329 0.628570 0.062 Uiso 1 1 calc R U . . .
C2 C 0.8915(5) 0.7870(2) 0.5346(3) 0.0511(11) Uani 1 1 d . . . . .
H2 H 0.956481 0.739862 0.540777 0.061 Uiso 1 1 calc R U . . .
C3 C 0.9162(4) 0.8561(3) 0.4757(3) 0.0436(9) Uani 1 1 d . . . . .
H3 H 1.000964 0.864471 0.434248 0.052 Uiso 1 1 calc R U . . .
C4 C 0.7959(4) 0.91203(18) 0.4870(3) 0.0361(8) Uani 1 1 d . . . . .
H4 H 0.784584 0.964798 0.455118 0.043 Uiso 1 1 calc R U . . .
C5 C 0.6942(4) 0.8756(2) 0.5546(3) 0.0391(8) Uani 1 1 d . . . . .
H5 H 0.601951 0.899200 0.576465 0.047 Uiso 1 1 calc R U . . .
C6 C 0.7001(3) 0.76448(15) 0.2520(2) 0.0164(5) Uani 1 1 d . . . . .
H6 H 0.790570 0.757220 0.215839 0.020 Uiso 1 1 calc R U . . .
C7 C 0.6078(3) 0.83636(15) 0.2472(2) 0.0175(5) Uani 1 1 d . . . . .
H7 H 0.626116 0.884503 0.207924 0.021 Uiso 1 1 calc R U . . .
C8 C 0.4836(3) 0.82412(15) 0.3110(2) 0.0163(5) Uani 1 1 d . . . . .
C9 C 0.5017(3) 0.74281(15) 0.3559(2) 0.0148(5) Uani 1 1 d . . . . .
C10 C 0.6379(3) 0.70434(15) 0.3189(2) 0.0164(5) Uani 1 1 d . . . . .
O11 O 0.3137(3) 0.75856(15) 0.5052(2) 0.0431(6) Uani 1 1 d . . . . .
F12 F 0.2447(2) 0.66529(15) 0.35594(17) 0.0537(6) Uani 1 1 d . . . . .
O13 O 0.4600(3) 0.63065(14) 0.4991(2) 0.0400(6) Uani 1 1 d . . . . .
C14 C 0.5458(4) 0.52686(17) 0.2768(3) 0.0298(7) Uani 1 1 d . . . . .
H14A H 0.492038 0.545945 0.202982 0.045 Uiso 1 1 calc R U . . .
H14B H 0.469607 0.526059 0.329763 0.045 Uiso 1 1 calc R U . . .
H14C H 0.587260 0.472060 0.269213 0.045 Uiso 1 1 calc R U . . .
C15 C 0.8102(4) 0.5671(2) 0.4760(3) 0.0421(9) Uani 1 1 d . . . . .
H15A H 0.827973 0.508446 0.478949 0.063 Uiso 1 1 calc R U . . .
H15B H 0.739782 0.582132 0.529629 0.063 Uiso 1 1 calc R U . . .
H15C H 0.912692 0.595213 0.495890 0.063 Uiso 1 1 calc R U . . .
C16 C 0.8674(4) 0.59256(18) 0.2354(3) 0.0351(8) Uani 1 1 d . . . . .
H16A H 0.953269 0.631249 0.261328 0.053 Uiso 1 1 calc R U . . .
H16B H 0.816904 0.606528 0.158451 0.053 Uiso 1 1 calc R U . . .
H16C H 0.911993 0.537755 0.236077 0.053 Uiso 1 1 calc R U . . .

loop_
_atom_site_aniso_label
_atom_site_aniso_U_11
_atom_site_aniso_U_22
_atom_site_aniso_U_33
_atom_site_aniso_U_23
_atom_site_aniso_U_13
_atom_site_aniso_U_12
Fe1 0.01300(17) 0.01829(18) 0.01102(17) -0.00191(14) 0.00058(13) -0.00020(13)
I1 0.02376(10) 0.02662(11) 0.03838(13) 0.00100(8) 0.00744(8) 0.01114(7)
S1 0.0204(3) 0.0323(4) 0.0204(3) 0.0026(3) 0.0080(3) -0.0036(3)
Si1 0.0185(4) 0.0169(3) 0.0243(4) -0.0018(3) -0.0002(3) 0.0022(3)
C1 0.083(3) 0.052(2) 0.0131(15) 0.0054(15) -0.0147(17) -0.040(2)
C2 0.052(2) 0.045(2) 0.042(2) -0.0158(18) -0.0325(18) 0.0186(18)
C3 0.0197(15) 0.079(3) 0.0318(18) -0.0241(19) 0.0046(13) -0.0167(16)
C4 0.050(2) 0.0259(15) 0.0270(17) -0.0030(13) -0.0105(14) -0.0137(14)
C5 0.0285(16) 0.063(2) 0.0257(16) -0.0307(17) 0.0048(12) -0.0083(15)
C6 0.0167(12) 0.0202(12) 0.0126(12) -0.0028(10) 0.0038(9) -0.0004(9)
C7 0.0210(12) 0.0171(12) 0.0142(12) 0.0004(10) 0.0018(10) -0.0020(9)
C8 0.0140(11) 0.0188(12) 0.0153(12) -0.0030(10) -0.0002(9) 0.0030(9)
C9 0.0131(11) 0.0197(12) 0.0118(11) -0.0021(10) 0.0026(9) -0.0009(9)
C10 0.0144(11) 0.0191(12) 0.0152(12) -0.0044(10) 0.0009(9) -0.0005(9)
O11 0.0484(15) 0.0488(14) 0.0414(14) 0.0034(12) 0.0348(12) 0.0062(11)
F12 0.0314(11) 0.0894(17) 0.0393(12) 0.0039(12) 0.0025(9) -0.0348(11)
O13 0.0452(14) 0.0375(13) 0.0411(14) 0.0172(11) 0.0182(11) 0.0016(10)
C14 0.0293(15) 0.0198(13) 0.0386(18) -0.0009(13) 0.0012(13) -0.0041(11)
C15 0.047(2) 0.0354(17) 0.0365(19) 0.0015(16) -0.0142(16) 0.0132(15)
C16 0.0297(16) 0.0273(15) 0.051(2) -0.0087(15) 0.0150(15) 0.0044(12)

loop_
_atom_type_symbol
_atom_type_description
_atom_type_scat_dispersion_real
_atom_type_scat_dispersion_imag
_atom_type_scat_source
C C 0.0033 0.0016 'International Tables Vol C Tables 4.2.6.8 and 6.1.1.4'
H H 0.0000 0.0000 'International Tables Vol C Tables 4.2.6.8 and 6.1.1.4'
F F 0.0171 0.0103 'International Tables Vol C Tables 4.2.6.8 and 6.1.1.4'
Fe Fe 0.3463 0.8444 'International Tables Vol C Tables 4.2.6.8 and 6.1.1.4'
I I -0.4742 1.8119 'International Tables Vol C Tables 4.2.6.8 and 6.1.1.4'
O O 0.0106 0.0060 'International Tables Vol C Tables 4.2.6.8 and 6.1.1.4'
S S 0.1246 0.1234 'International Tables Vol C Tables 4.2.6.8 and 6.1.1.4'
Si Si 0.0817 0.0704 'International Tables Vol C Tables 4.2.6.8 and 6.1.1.4'

loop_
_geom_angle_atom_site_label_1
_geom_angle_atom_site_label_2
_geom_angle_atom_site_label_3
_geom_angle
_geom_angle_site_symmetry_1
_geom_angle_site_symmetry_3
_geom_angle_publ_flag
C9 Fe1 C8 42.16(10) . . ?
C9 Fe1 C5 117.48(12) . . ?
C8 Fe1 C5 108.10(12) . . ?
C9 Fe1 C1 110.27(13) . . ?
C8 Fe1 C1 131.82(16) . . ?
C5 Fe1 C1 40.37(16) . . ?
C9 Fe1 C4 149.69(13) . . ?
C8 Fe1 C4 115.17(12) . . ?
C5 Fe1 C4 40.59(14) . . ?
C1 Fe1 C4 67.56(14) . . ?
C9 Fe1 C3 169.31(14) . . ?
C8 Fe1 C3 147.54(14) . . ?
C5 Fe1 C3 67.44(14) . . ?
C1 Fe1 C3 66.69(15) . . ?
C4 Fe1 C3 39.99(15) . . ?
C9 Fe1 C7 69.09(10) . . ?
C8 Fe1 C7 40.68(10) . . ?
C5 Fe1 C7 129.80(13) . . ?
C1 Fe1 C7 169.38(16) . . ?
C4 Fe1 C7 107.31(12) . . ?
C3 Fe1 C7 115.91(13) . . ?
C9 Fe1 C2 132.08(14) . . ?
C8 Fe1 C2 171.01(17) . . ?
C5 Fe1 C2 67.25(15) . . ?
C1 Fe1 C2 39.76(17) . . ?
C4 Fe1 C2 66.80(14) . . ?
C3 Fe1 C2 39.15(16) . . ?
C7 Fe1 C2 148.19(16) . . ?
C9 Fe1 C6 68.26(10) . . ?
C8 Fe1 C6 68.37(10) . . ?
C5 Fe1 C6 167.91(13) . . ?
C1 Fe1 C6 150.19(15) . . ?
C4 Fe1 C6 129.31(13) . . ?
C3 Fe1 C6 108.91(12) . . ?
C7 Fe1 C6 40.19(10) . . ?
C2 Fe1 C6 117.81(14) . . ?
C9 Fe1 C10 41.70(10) . . ?
C8 Fe1 C10 70.58(10) . . ?
C5 Fe1 C10 150.70(13) . . ?
C1 Fe1 C10 117.97(13) . . ?
C4 Fe1 C10 167.31(14) . . ?
C3 Fe1 C10 129.55(13) . . ?
C7 Fe1 C10 69.09(10) . . ?
C2 Fe1 C10 109.42(12) . . ?
C6 Fe1 C10 40.43(10) . . ?
O11 S1 O13 120.76(15) . . ?
O11 S1 F12 104.81(15) . . ?
O13 S1 F12 104.80(14) . . ?
O11 S1 C9 112.11(13) . . ?
O13 S1 C9 111.25(13) . . ?
F12 S1 C9 100.50(11) . . ?
C15 Si1 C16 109.37(17) . . ?
C15 Si1 C14 110.68(16) . . ?
C16 Si1 C14 109.40(15) . . ?
C15 Si1 C10 114.20(14) . . ?
C16 Si1 C10 104.67(13) . . ?
C14 Si1 C10 108.28(12) . . ?
C2 C1 C5 108.0(3) . . ?
C2 C1 Fe1 70.7(2) . . ?
C5 C1 Fe1 69.53(18) . . ?
C2 C1 H1 126.0 . . ?
C5 C1 H1 126.0 . . ?
Fe1 C1 H1 125.3 . . ?
C3 C2 C1 108.6(3) . . ?
C3 C2 Fe1 70.26(18) . . ?
C1 C2 Fe1 69.53(19) . . ?
C3 C2 H2 125.7 . . ?
C1 C2 H2 125.7 . . ?
Fe1 C2 H2 126.1 . . ?
C2 C3 C4 108.7(3) . . ?
C2 C3 Fe1 70.59(19) . . ?
C4 C3 Fe1 69.62(17) . . ?
C2 C3 H3 125.7 . . ?
C4 C3 H3 125.7 . . ?
Fe1 C3 H3 125.7 . . ?
C3 C4 C5 107.4(3) . . ?
C3 C4 Fe1 70.39(18) . . ?
C5 C4 Fe1 69.38(17) . . ?
C3 C4 H4 126.3 . . ?
C5 C4 H4 126.3 . . ?
Fe1 C4 H4 125.5 . . ?
C1 C5 C4 107.2(3) . . ?
C1 C5 Fe1 70.10(19) . . ?
C4 C5 Fe1 70.03(17) . . ?
C1 C5 H5 126.4 . . ?
C4 C5 H5 126.4 . . ?
Fe1 C5 H5 125.1 . . ?
C7 C6 C10 110.5(2) . . ?
C7 C6 Fe1 69.35(14) . . ?
C10 C6 Fe1 69.93(14) . . ?
C7 C6 H6 124.7 . . ?
C10 C6 H6 124.7 . . ?
Fe1 C6 H6 127.6 . . ?
C6 C7 C8 108.3(2) . . ?
C6 C7 Fe1 70.46(14) . . ?
C8 C7 Fe1 68.26(14) . . ?
C6 C7 H7 125.8 . . ?
C8 C7 H7 125.8 . . ?
Fe1 C7 H7 127.0 . . ?
C7 C8 C9 107.0(2) . . ?
C7 C8 Fe1 71.07(14) . . ?
C9 C8 Fe1 68.21(13) . . ?
C7 C8 I1 122.97(18) . . ?
C9 C8 I1 129.70(19) . . ?
Fe1 C8 I1 131.18(12) . . ?
C8 C9 C10 109.5(2) . . ?
C8 C9 S1 125.3(2) . . ?
C10 C9 S1 125.18(19) . . ?
C8 C9 Fe1 69.63(14) . . ?
C10 C9 Fe1 71.91(13) . . ?
S1 C9 Fe1 122.69(13) . . ?
C6 C10 C9 104.8(2) . . ?
C6 C10 Si1 122.61(19) . . ?
C9 C10 Si1 132.17(19) . . ?
C6 C10 Fe1 69.63(14) . . ?
C9 C10 Fe1 66.39(13) . . ?
Si1 C10 Fe1 133.70(13) . . ?
Si1 C14 H14A 109.5 . . ?
Si1 C14 H14B 109.5 . . ?
H14A C14 H14B 109.5 . . ?
Si1 C14 H14C 109.5 . . ?
H14A C14 H14C 109.5 . . ?
H14B C14 H14C 109.5 . . ?
Si1 C15 H15A 109.5 . . ?
Si1 C15 H15B 109.5 . . ?
H15A C15 H15B 109.5 . . ?
Si1 C15 H15C 109.5 . . ?
H15A C15 H15C 109.5 . . ?
H15B C15 H15C 109.5 . . ?
Si1 C16 H16A 109.5 . . ?
Si1 C16 H16B 109.5 . . ?
H16A C16 H16B 109.5 . . ?
Si1 C16 H16C 109.5 . . ?
H16A C16 H16C 109.5 . . ?
H16B C16 H16C 109.5 . . ?

loop_
_geom_bond_atom_site_label_1
_geom_bond_atom_site_label_2
_geom_bond_distance
_geom_bond_site_symmetry_2
_geom_bond_publ_flag
Fe1 C9 1.999(2) . ?
Fe1 C8 2.018(2) . ?
Fe1 C5 2.033(3) . ?
Fe1 C1 2.041(3) . ?
Fe1 C4 2.042(3) . ?
Fe1 C3 2.052(3) . ?
Fe1 C7 2.055(3) . ?
Fe1 C2 2.056(3) . ?
Fe1 C6 2.070(3) . ?
Fe1 C10 2.074(2) . ?
I1 C8 2.081(2) . ?
S1 O11 1.412(2) . ?
S1 O13 1.413(2) . ?
S1 F12 1.5672(19) . ?
S1 C9 1.720(3) . ?
Si1 C15 1.859(3) . ?
Si1 C16 1.866(4) . ?
Si1 C14 1.875(3) . ?
Si1 C10 1.892(3) . ?
C1 C2 1.393(6) . ?
C1 C5 1.406(6) . ?
C1 H1 0.9500 . ?
C2 C3 1.376(6) . ?
C2 H2 0.9500 . ?
C3 C4 1.400(5) . ?
C3 H3 0.9500 . ?
C4 C5 1.414(5) . ?
C4 H4 0.9500 . ?
C5 H5 0.9500 . ?
C6 C7 1.418(3) . ?
C6 C10 1.432(4) . ?
C6 H6 0.9500 . ?
C7 C8 1.416(4) . ?
C7 H7 0.9500 . ?
C8 C9 1.445(3) . ?
C9 C10 1.451(3) . ?
C14 H14A 0.9800 . ?
C14 H14B 0.9800 . ?
C14 H14C 0.9800 . ?
C15 H15A 0.9800 . ?
C15 H15B 0.9800 . ?
C15 H15C 0.9800 . ?
C16 H16A 0.9800 . ?
C16 H16B 0.9800 . ?
C16 H16C 0.9800 . ?

loop_
_geom_torsion_atom_site_label_1
_geom_torsion_atom_site_label_2
_geom_torsion_atom_site_label_3
_geom_torsion_atom_site_label_4
_geom_torsion
_geom_torsion_site_symmetry_1
_geom_torsion_site_symmetry_2
_geom_torsion_site_symmetry_3
_geom_torsion_site_symmetry_4
_geom_torsion_publ_flag
C5 C1 C2 C3 -0.2(4) . . . . ?
Fe1 C1 C2 C3 59.6(2) . . . . ?
C5 C1 C2 Fe1 -59.8(2) . . . . ?
C1 C2 C3 C4 0.3(4) . . . . ?
Fe1 C2 C3 C4 59.4(2) . . . . ?
C1 C2 C3 Fe1 -59.1(2) . . . . ?
C2 C3 C4 C5 -0.2(3) . . . . ?
Fe1 C3 C4 C5 59.8(2) . . . . ?
C2 C3 C4 Fe1 -60.0(2) . . . . ?
C2 C1 C5 C4 0.0(3) . . . . ?
Fe1 C1 C5 C4 -60.5(2) . . . . ?
C2 C1 C5 Fe1 60.5(2) . . . . ?
C3 C4 C5 C1 0.1(3) . . . . ?
Fe1 C4 C5 C1 60.5(2) . . . . ?
C3 C4 C5 Fe1 -60.4(2) . . . . ?
C10 C6 C7 C8 -0.1(3) . . . . ?
Fe1 C6 C7 C8 -57.89(17) . . . . ?
C10 C6 C7 Fe1 57.82(17) . . . . ?
C6 C7 C8 C9 0.2(3) . . . . ?
Fe1 C7 C8 C9 -59.01(16) . . . . ?
C6 C7 C8 Fe1 59.25(17) . . . . ?
C6 C7 C8 I1 -173.37(16) . . . . ?
Fe1 C7 C8 I1 127.38(17) . . . . ?
C7 C8 C9 C10 -0.3(3) . . . . ?
Fe1 C8 C9 C10 -61.16(16) . . . . ?
I1 C8 C9 C10 172.71(17) . . . . ?
C7 C8 C9 S1 177.13(18) . . . . ?
Fe1 C8 C9 S1 116.29(19) . . . . ?
I1 C8 C9 S1 -9.8(3) . . . . ?
C7 C8 C9 Fe1 60.84(16) . . . . ?
I1 C8 C9 Fe1 -126.1(2) . . . . ?
O11 S1 C9 C8 -24.0(3) . . . . ?
O13 S1 C9 C8 -162.6(2) . . . . ?
F12 S1 C9 C8 86.9(2) . . . . ?
O11 S1 C9 C10 153.1(2) . . . . ?
O13 S1 C9 C10 14.5(3) . . . . ?
F12 S1 C9 C10 -96.0(2) . . . . ?
O11 S1 C9 Fe1 63.0(2) . . . . ?
O13 S1 C9 Fe1 -75.57(19) . . . . ?
F12 S1 C9 Fe1 173.90(16) . . . . ?
C7 C6 C10 C9 -0.1(3) . . . . ?
Fe1 C6 C10 C9 57.35(15) . . . . ?
C7 C6 C10 Si1 172.93(17) . . . . ?
Fe1 C6 C10 Si1 -129.60(17) . . . . ?
C7 C6 C10 Fe1 -57.48(17) . . . . ?
C8 C9 C10 C6 0.3(3) . . . . ?
S1 C9 C10 C6 -177.18(18) . . . . ?
Fe1 C9 C10 C6 -59.48(16) . . . . ?
C8 C9 C10 Si1 -171.83(19) . . . . ?
S1 C9 C10 Si1 10.7(3) . . . . ?
Fe1 C9 C10 Si1 128.4(2) . . . . ?
C8 C9 C10 Fe1 59.75(16) . . . . ?
S1 C9 C10 Fe1 -117.71(19) . . . . ?
C15 Si1 C10 C6 116.7(2) . . . . ?
C16 Si1 C10 C6 -2.9(2) . . . . ?
C14 Si1 C10 C6 -119.6(2) . . . . ?
C15 Si1 C10 C9 -72.4(3) . . . . ?
C16 Si1 C10 C9 168.0(2) . . . . ?
C14 Si1 C10 C9 51.4(3) . . . . ?
C15 Si1 C10 Fe1 24.4(3) . . . . ?
C16 Si1 C10 Fe1 -95.2(2) . . . . ?
C14 Si1 C10 Fe1 148.16(19) . . . . ?
